data_4316265
loop_
_publ_author_name
'S\'onia Barroso'
'Pedro Ad\~ao'
'Filipe Madeira'
'M. Teresa Duarte'
'Jo\~ao Costa Pessoa'
'Ana M. Martins'

_publ_contact_author_address
;
 Centro de Qu\'imica Estrutural, Instituto Superior T\'ecnico, 
 Av. Rovisco Pais, 1049-001 Lisboa, Portugal. 
;
_publ_contact_author_email ana.martins@ist.utl.pt
_publ_contact_author_name 'Ana M. Martins'
_publ_section_title
;
 Vanadium Diaminebis(phenolate) Complexes: Syntheses, Structures, and
 Reactivity in Sulfoxidation Catalysis
;
_journal_name_full 'Inorganic Chemistry'
_journal_page_first 7452
_journal_page_last 7463
_journal_paper_doi 10.1021/ic1007704
_journal_volume 49
_journal_year 2010
_chemical_absolute_configuration rm
_chemical_formula_moiety 'C35 H56 Cl N2 O3 V'
_chemical_formula_sum 'C35 H56 Cl N2 O3 V'
_chemical_formula_weight 639.21
_space_group_IT_number 4
_symmetry_cell_setting monoclinic
_symmetry_Int_Tables_number 4
_symmetry_space_group_name_Hall 'P 2yb'
_symmetry_space_group_name_H-M 'P 1 21 1'
_atom_sites_solution_hydrogens geom
_atom_sites_solution_primary direct
_atom_sites_solution_secondary difmap
_audit_creation_method SHELXL-97
_cell_angle_alpha 90.00
_cell_angle_beta 97.534(3)
_cell_angle_gamma 90.00
_cell_formula_units_Z 2
_cell_length_a 8.7600(4)
_cell_length_b 13.4810(7)
_cell_length_c 15.6210(8)
_cell_measurement_reflns_used 6238
_cell_measurement_temperature 150(2)
_cell_measurement_theta_max 22.74
_cell_measurement_theta_min 2.53
_cell_volume 1828.81(16)
_computing_cell_refinement 'Bruker SMART'
_computing_data_collection 'Bruker SMART'
_computing_data_reduction 'Bruker SAINT'
_computing_molecular_graphics 'Bruker SHELXTL'
_computing_publication_material 'BRUKER SHELXTL'
_computing_structure_refinement 'SHELXL-97 (Sheldrick, 1997)'
_computing_structure_solution 'SHELXS-97 (Sheldrick,1990)'
_diffrn_ambient_temperature 150(2)
_diffrn_measured_fraction_theta_full 0.995
_diffrn_measured_fraction_theta_max 0.995
_diffrn_measurement_device_type 'CCD area detector'
_diffrn_measurement_method 'phi and omega scans'
_diffrn_radiation_monochromator graphite
_diffrn_radiation_probe x-ray
_diffrn_radiation_type MoK\a
_diffrn_radiation_wavelength 0.71073
_diffrn_reflns_av_R_equivalents 0.0579
_diffrn_reflns_av_sigmaI/netI 0.0503
_diffrn_reflns_limit_h_max 10
_diffrn_reflns_limit_h_min -10
_diffrn_reflns_limit_k_max 16
_diffrn_reflns_limit_k_min -16
_diffrn_reflns_limit_l_max 18
_diffrn_reflns_limit_l_min -18
_diffrn_reflns_number 32702
_diffrn_reflns_theta_full 25.08
_diffrn_reflns_theta_max 25.08
_diffrn_reflns_theta_min 2.63
_diffrn_source 'fine-focus sealed tube'
_exptl_absorpt_coefficient_mu 0.378
_exptl_absorpt_correction_T_max 0.9283
_exptl_absorpt_correction_T_min 0.9283
_exptl_absorpt_correction_type multi-scan
_exptl_absorpt_process_details SADABS
_exptl_crystal_colour blue
_exptl_crystal_density_diffrn 1.161
_exptl_crystal_density_method 'not measured'
_exptl_crystal_description block
_exptl_crystal_F_000 688
_exptl_crystal_size_max 0.20
_exptl_crystal_size_mid 0.20
_exptl_crystal_size_min 0.20
_refine_diff_density_max 0.285
_refine_diff_density_min -0.188
_refine_diff_density_rms 0.044
_refine_ls_abs_structure_details 'Flack H D (1983), Acta Cryst. A39, 876-881'
_refine_ls_abs_structure_Flack 0.011(19)
_refine_ls_extinction_method none
_refine_ls_goodness_of_fit_ref 1.043
_refine_ls_hydrogen_treatment constr
_refine_ls_matrix_type full
_refine_ls_number_parameters 379
_refine_ls_number_reflns 6482
_refine_ls_number_restraints 1
_refine_ls_restrained_S_all 1.043
_refine_ls_R_factor_all 0.0493
_refine_ls_R_factor_gt 0.0385
_refine_ls_shift/su_max 0.001
_refine_ls_shift/su_mean 0.000
_refine_ls_structure_factor_coef Fsqd
_refine_ls_weighting_details 'calc w=1/[\s^2^(Fo^2^)+(0.0363P)^2^+0.4126P] where P=(Fo^2^+2Fc^2^)/3'
_refine_ls_weighting_scheme calc
_refine_ls_wR_factor_gt 0.0812
_refine_ls_wR_factor_ref 0.0852
_reflns_number_gt 5645
_reflns_number_total 6482
_reflns_threshold_expression >2sigma(I)
_cod_data_source_file ic1007704_si_003_3.cif
_cod_data_source_block 3
_cod_original_sg_symbol_H-M 'P 21'
_cod_database_code 4316265

loop_
_symmetry_equiv_pos_as_xyz
'x, y, z'
'-x, y+1/2, -z'

loop_
_atom_site_label
_atom_site_type_symbol
_atom_site_fract_x
_atom_site_fract_y
_atom_site_fract_z
_atom_site_U_iso_or_equiv
_atom_site_adp_type
_atom_site_occupancy
_atom_site_symmetry_multiplicity
_atom_site_calc_flag
_atom_site_refinement_flags
_atom_site_disorder_assembly
_atom_site_disorder_group
V1 V 0.61896(5) 0.40225(3) 0.97674(3) 0.01993(11) Uani 1 1 d . . .
Cl1 Cl 0.77339(8) 0.27897(5) 0.92629(5) 0.03110(19) Uani 1 1 d . . .
O1 O 0.5484(2) 0.43210(12) 0.86427(11) 0.0223(4) Uani 1 1 d . . .
O2 O 0.72610(19) 0.39084(14) 1.08483(10) 0.0230(4) Uani 1 1 d . . .
N1 N 0.8065(3) 0.52494(17) 0.95693(13) 0.0204(5) Uani 1 1 d . . .
O3 O 0.4700(2) 0.34345(13) 0.99600(12) 0.0262(5) Uani 1 1 d . . .
N2 N 0.5159(2) 0.54104(16) 1.01943(13) 0.0205(5) Uani 1 1 d . . .
C26 C 0.9372(3) 0.5006(2) 1.11293(17) 0.0210(6) Uani 1 1 d . . .
C16 C 0.7255(3) 0.5249(2) 0.79403(16) 0.0240(6) Uani 1 1 d . . .
C21 C 0.8345(3) 0.43318(19) 1.14181(17) 0.0217(6) Uani 1 1 d . . .
C22 C 0.8418(3) 0.4097(2) 1.23032(16) 0.0249(6) Uani 1 1 d . . .
C31 C 0.3336(3) 0.4042(3) 0.71028(16) 0.0287(6) Uani 1 1 d . . .
C11 C 0.5839(3) 0.4763(2) 0.79303(17) 0.0221(6) Uani 1 1 d . . .
C24 C 1.0375(3) 0.5398(2) 1.26113(17) 0.0262(6) Uani 1 1 d . . .
C27 C 0.9505(3) 0.5068(2) 1.01707(16) 0.0230(6) Uani 1 1 d . . .
H27A H 1.0227 0.5593 1.0087 0.028 Uiso 1 1 calc R . .
H27B H 0.9952 0.4451 1.0002 0.028 Uiso 1 1 calc R . .
C23 C 0.9427(3) 0.4665(2) 1.28702(17) 0.0258(6) Uani 1 1 d . . .
H23 H 0.9466 0.4544 1.3459 0.031 Uiso 1 1 calc R . .
C25 C 1.0361(3) 0.5540(2) 1.17230(17) 0.0265(7) Uani 1 1 d . . .
H25 H 1.1027 0.6001 1.1528 0.032 Uiso 1 1 calc R . .
C2 C 0.6337(3) 0.6194(2) 1.03712(18) 0.0275(7) Uani 1 1 d . . .
H2A H 0.6956 0.6062 1.0921 0.033 Uiso 1 1 calc R . .
H2B H 0.5832 0.6829 1.0414 0.033 Uiso 1 1 calc R . .
C17 C 0.8526(3) 0.5149(2) 0.86848(16) 0.0241(6) Uani 1 1 d . . .
H17A H 0.9004 0.4504 0.8645 0.029 Uiso 1 1 calc R . .
H17B H 0.9301 0.5647 0.8619 0.029 Uiso 1 1 calc R . .
C14 C 0.6508(3) 0.5784(2) 0.64591(18) 0.0314(7) Uani 1 1 d . . .
C12 C 0.4767(3) 0.4729(2) 0.71712(17) 0.0252(6) Uani 1 1 d . . .
C13 C 0.5139(3) 0.5256(2) 0.64654(17) 0.0314(7) Uani 1 1 d . . .
H13 H 0.4433 0.5259 0.5966 0.038 Uiso 1 1 calc R . .
C61 C 1.1465(3) 0.6014(2) 1.32577(18) 0.0323(7) Uani 1 1 d . . .
C15 C 0.7555(3) 0.5764(2) 0.72102(17) 0.0294(7) Uani 1 1 d . . .
H15 H 0.8482 0.6104 0.7224 0.035 Uiso 1 1 calc R . .
C1 C 0.7373(3) 0.62454(19) 0.96690(17) 0.0220(6) Uani 1 1 d . . .
H1 H 0.6699 0.6376 0.9129 0.026 Uiso 1 1 calc R . .
C3 C 0.3883(3) 0.5760(2) 0.95534(19) 0.0333(7) Uani 1 1 d . . .
H3A H 0.4260 0.5881 0.9013 0.050 Uiso 1 1 calc R . .
H3B H 0.3469 0.6363 0.9755 0.050 Uiso 1 1 calc R . .
H3C H 0.3091 0.5264 0.9476 0.050 Uiso 1 1 calc R . .
C51 C 0.7553(3) 0.3201(2) 1.26120(18) 0.0298(7) Uani 1 1 d . . .
C32 C 0.3918(4) 0.2969(2) 0.7194(2) 0.0399(8) Uani 1 1 d . . .
H32A H 0.4571 0.2835 0.6760 0.060 Uiso 1 1 calc R . .
H32B H 0.3057 0.2523 0.7123 0.060 Uiso 1 1 calc R . .
H32C H 0.4491 0.2877 0.7756 0.060 Uiso 1 1 calc R . .
C54 C 0.7843(4) 0.3081(2) 1.35899(19) 0.0395(8) Uani 1 1 d . . .
H54A H 0.7289 0.2514 1.3757 0.059 Uiso 1 1 calc R . .
H54B H 0.7499 0.3665 1.3860 0.059 Uiso 1 1 calc R . .
H54C H 0.8925 0.2989 1.3768 0.059 Uiso 1 1 calc R . .
C53 C 0.5787(3) 0.3245(2) 1.2355(2) 0.0385(8) Uani 1 1 d . . .
H53A H 0.5323 0.2664 1.2564 0.058 Uiso 1 1 calc R . .
H53B H 0.5557 0.3274 1.1737 0.058 Uiso 1 1 calc R . .
H53C H 0.5386 0.3826 1.2603 0.058 Uiso 1 1 calc R . .
C41 C 0.6832(3) 0.6321(3) 0.56438(18) 0.0379(8) Uani 1 1 d . . .
C4 C 0.4482(4) 0.5246(2) 1.10131(19) 0.0367(8) Uani 1 1 d . . .
H4A H 0.3712 0.4736 1.0925 0.055 Uiso 1 1 calc R . .
H4B H 0.4020 0.5850 1.1179 0.055 Uiso 1 1 calc R . .
H4C H 0.5279 0.5046 1.1461 0.055 Uiso 1 1 calc R . .
C52 C 0.8184(4) 0.2273(2) 1.2202(2) 0.0413(8) Uani 1 1 d . . .
H52A H 0.7669 0.1694 1.2379 0.062 Uiso 1 1 calc R . .
H52B H 0.9269 0.2217 1.2388 0.062 Uiso 1 1 calc R . .
H52C H 0.8007 0.2330 1.1585 0.062 Uiso 1 1 calc R . .
C34 C 0.2339(3) 0.4145(3) 0.62250(18) 0.0408(8) Uani 1 1 d . . .
H34A H 0.2955 0.4017 0.5772 0.061 Uiso 1 1 calc R . .
H34B H 0.1930 0.4805 0.6165 0.061 Uiso 1 1 calc R . .
H34C H 0.1507 0.3676 0.6188 0.061 Uiso 1 1 calc R . .
C33 C 0.2296(3) 0.4244(2) 0.77921(19) 0.0339(8) Uani 1 1 d . . .
H33A H 0.2885 0.4193 0.8354 0.051 Uiso 1 1 calc R . .
H33B H 0.1475 0.3767 0.7742 0.051 Uiso 1 1 calc R . .
H33C H 0.1872 0.4899 0.7715 0.051 Uiso 1 1 calc R . .
C5 C 0.8484(4) 0.7113(2) 0.9800(2) 0.0450(9) Uani 1 1 d . . .
H5A H 0.9118 0.7122 0.9343 0.068 Uiso 1 1 calc R . .
H5B H 0.9124 0.7043 1.0344 0.068 Uiso 1 1 calc R . .
H5C H 0.7914 0.7721 0.9795 0.068 Uiso 1 1 calc R . .
C43 C 0.5544(4) 0.7068(3) 0.5357(2) 0.0539(10) Uani 1 1 d . . .
H43A H 0.5754 0.7397 0.4840 0.081 Uiso 1 1 calc R . .
H43B H 0.5494 0.7550 0.5805 0.081 Uiso 1 1 calc R . .
H43C H 0.4577 0.6725 0.5247 0.081 Uiso 1 1 calc R . .
C44 C 0.8366(4) 0.6871(3) 0.5765(2) 0.0565(11) Uani 1 1 d . . .
H44A H 0.8516 0.7195 0.5235 0.085 Uiso 1 1 calc R . .
H44B H 0.9187 0.6407 0.5921 0.085 Uiso 1 1 calc R . .
H44C H 0.8361 0.7356 0.6214 0.085 Uiso 1 1 calc R . .
C64 C 1.1314(6) 0.5762(5) 1.4179(2) 0.099(2) Uani 1 1 d . . .
H64A H 1.0270 0.5867 1.4283 0.148 Uiso 1 1 calc R . .
H64B H 1.1988 0.6179 1.4557 0.148 Uiso 1 1 calc R . .
H64C H 1.1588 0.5080 1.4287 0.148 Uiso 1 1 calc R . .
C42 C 0.6881(4) 0.5547(3) 0.4917(2) 0.0563(11) Uani 1 1 d . . .
H42A H 0.7074 0.5877 0.4397 0.084 Uiso 1 1 calc R . .
H42B H 0.5912 0.5207 0.4816 0.084 Uiso 1 1 calc R . .
H42C H 0.7688 0.5077 0.5086 0.084 Uiso 1 1 calc R . .
C63 C 1.3103(4) 0.5856(4) 1.3104(3) 0.0776(15) Uani 1 1 d . . .
H63A H 1.3205 0.6015 1.2515 0.116 Uiso 1 1 calc R . .
H63B H 1.3383 0.5175 1.3215 0.116 Uiso 1 1 calc R . .
H63C H 1.3768 0.6277 1.3483 0.116 Uiso 1 1 calc R . .
C62 C 1.1111(6) 0.7100(3) 1.3109(3) 0.107(2) Uani 1 1 d . . .
H62A H 1.1210 0.7268 1.2521 0.160 Uiso 1 1 calc R . .
H62B H 1.1821 0.7490 1.3491 0.160 Uiso 1 1 calc R . .
H62C H 1.0079 0.7233 1.3220 0.160 Uiso 1 1 calc R . .

loop_
_atom_site_aniso_label
_atom_site_aniso_U_11
_atom_site_aniso_U_22
_atom_site_aniso_U_33
_atom_site_aniso_U_23
_atom_site_aniso_U_13
_atom_site_aniso_U_12
V1 0.0212(2) 0.0175(2) 0.0216(2) -0.0005(2) 0.00471(18) -0.0009(2)
Cl1 0.0318(4) 0.0240(4) 0.0393(4) -0.0018(3) 0.0110(3) 0.0057(3)
O1 0.0213(10) 0.0249(11) 0.0212(10) -0.0001(8) 0.0053(8) -0.0007(8)
O2 0.0251(10) 0.0213(10) 0.0222(9) 0.0032(9) 0.0016(8) 0.0006(9)
N1 0.0202(12) 0.0240(13) 0.0166(11) 0.0000(10) 0.0015(10) 0.0001(10)
O3 0.0275(11) 0.0190(11) 0.0333(11) -0.0023(9) 0.0081(9) -0.0032(9)
N2 0.0181(12) 0.0192(12) 0.0251(12) 0.0004(10) 0.0061(10) -0.0013(10)
C26 0.0160(14) 0.0281(16) 0.0188(13) 0.0021(12) 0.0025(12) 0.0044(12)
C16 0.0229(15) 0.0306(16) 0.0183(13) -0.0015(12) 0.0018(12) 0.0016(13)
C21 0.0214(14) 0.0211(15) 0.0227(14) -0.0006(11) 0.0032(12) 0.0044(12)
C22 0.0241(14) 0.0274(15) 0.0239(13) 0.0038(14) 0.0057(11) 0.0073(14)
C31 0.0278(15) 0.0295(14) 0.0271(14) -0.0018(15) -0.0027(12) -0.0048(16)
C11 0.0210(15) 0.0247(14) 0.0210(14) -0.0018(12) 0.0040(12) 0.0007(12)
C24 0.0202(15) 0.0354(17) 0.0229(14) -0.0009(13) 0.0029(12) 0.0051(13)
C27 0.0177(14) 0.0304(16) 0.0209(14) 0.0026(12) 0.0027(12) 0.0034(12)
C23 0.0262(16) 0.0338(16) 0.0176(14) 0.0039(12) 0.0037(12) 0.0052(13)
C25 0.0207(15) 0.0342(17) 0.0251(15) 0.0006(13) 0.0050(12) -0.0008(13)
C2 0.0309(17) 0.0228(15) 0.0281(15) -0.0006(12) 0.0015(13) 0.0021(13)
C17 0.0229(15) 0.0316(16) 0.0192(14) -0.0005(12) 0.0080(12) -0.0038(13)
C14 0.0239(16) 0.0482(19) 0.0212(15) 0.0026(14) 0.0003(12) -0.0077(15)
C12 0.0209(15) 0.0329(16) 0.0220(15) -0.0050(13) 0.0034(12) -0.0024(13)
C13 0.0276(16) 0.0441(19) 0.0213(15) -0.0043(14) -0.0016(13) -0.0037(15)
C61 0.0225(16) 0.052(2) 0.0216(15) -0.0050(14) 0.0014(12) -0.0071(15)
C15 0.0184(15) 0.0450(18) 0.0253(15) -0.0011(13) 0.0054(12) -0.0082(14)
C1 0.0218(15) 0.0179(14) 0.0263(15) 0.0036(12) 0.0028(12) 0.0001(12)
C3 0.0275(17) 0.0336(17) 0.0374(17) -0.0083(14) -0.0001(14) 0.0075(14)
C51 0.0329(17) 0.0288(16) 0.0279(16) 0.0068(13) 0.0045(14) -0.0004(14)
C32 0.041(2) 0.0359(19) 0.0409(19) -0.0103(15) -0.0018(16) -0.0034(15)
C54 0.045(2) 0.042(2) 0.0333(18) 0.0113(15) 0.0093(15) -0.0019(16)
C53 0.0361(19) 0.0415(19) 0.0383(18) 0.0138(15) 0.0064(15) -0.0068(16)
C41 0.0268(17) 0.066(2) 0.0215(15) 0.0069(15) 0.0050(13) -0.0082(16)
C4 0.0448(19) 0.0362(18) 0.0321(16) 0.0021(14) 0.0167(15) 0.0081(16)
C52 0.057(2) 0.0282(17) 0.0393(19) 0.0028(14) 0.0097(17) 0.0071(16)
C34 0.0298(16) 0.054(2) 0.0362(17) -0.0001(17) -0.0056(14) -0.0144(17)
C33 0.0236(15) 0.037(2) 0.0415(17) -0.0059(14) 0.0048(14) -0.0098(14)
C5 0.0329(18) 0.0314(18) 0.072(2) 0.0025(17) 0.0116(18) -0.0044(15)
C43 0.044(2) 0.084(3) 0.0340(19) 0.0209(19) 0.0063(17) -0.008(2)
C44 0.049(2) 0.096(3) 0.0244(17) 0.0182(19) 0.0053(16) -0.022(2)
C64 0.090(3) 0.176(5) 0.030(2) -0.017(3) 0.007(2) -0.084(4)
C42 0.052(2) 0.092(3) 0.0273(18) -0.0050(19) 0.0139(16) -0.010(2)
C63 0.034(2) 0.135(4) 0.063(3) -0.046(3) 0.0000(19) -0.013(3)
C62 0.142(5) 0.055(3) 0.099(4) -0.035(3) -0.072(3) 0.013(3)

loop_
_atom_type_symbol
_atom_type_description
_atom_type_scat_dispersion_real
_atom_type_scat_dispersion_imag
_atom_type_scat_source
C C 0.0033 0.0016 'International Tables Vol C Tables 4.2.6.8 and 6.1.1.4'
H H 0.0000 0.0000 'International Tables Vol C Tables 4.2.6.8 and 6.1.1.4'
N N 0.0061 0.0033 'International Tables Vol C Tables 4.2.6.8 and 6.1.1.4'
O O 0.0106 0.0060 'International Tables Vol C Tables 4.2.6.8 and 6.1.1.4'
Cl Cl 0.1484 0.1585 'International Tables Vol C Tables 4.2.6.8 and 6.1.1.4'
V V 0.3005 0.5294 'International Tables Vol C Tables 4.2.6.8 and 6.1.1.4'

loop_
_geom_angle_atom_site_label_1
_geom_angle_atom_site_label_2
_geom_angle_atom_site_label_3
_geom_angle
_geom_angle_site_symmetry_1
_geom_angle_site_symmetry_3
_geom_angle_publ_flag
O3 V1 O2 96.78(9) . . ?
O3 V1 O1 96.26(9) . . ?
O2 V1 O1 166.87(8) . . ?
O3 V1 N2 89.25(9) . . ?
O2 V1 N2 88.46(8) . . ?
O1 V1 N2 90.20(8) . . ?
O3 V1 Cl1 103.57(7) . . ?
O2 V1 Cl1 90.11(6) . . ?
O1 V1 Cl1 88.31(6) . . ?
N2 V1 Cl1 167.18(6) . . ?
O3 V1 N1 165.78(9) . . ?
O2 V1 N1 84.20(8) . . ?
O1 V1 N1 82.79(8) . . ?
N2 V1 N1 76.59(8) . . ?
Cl1 V1 N1 90.59(6) . . ?
C11 O1 V1 144.34(18) . . ?
C21 O2 V1 144.16(17) . . ?
C1 N1 C27 113.9(2) . . ?
C1 N1 C17 110.0(2) . . ?
C27 N1 C17 105.0(2) . . ?
C1 N1 V1 108.39(15) . . ?
C27 N1 V1 110.19(15) . . ?
C17 N1 V1 109.35(16) . . ?
C3 N2 C2 110.3(2) . . ?
C3 N2 C4 106.1(2) . . ?
C2 N2 C4 107.0(2) . . ?
C3 N2 V1 111.55(16) . . ?
C2 N2 V1 110.93(16) . . ?
C4 N2 V1 110.78(17) . . ?
C25 C26 C21 119.7(2) . . ?
C25 C26 C27 120.6(2) . . ?
C21 C26 C27 119.4(2) . . ?
C15 C16 C11 119.2(2) . . ?
C15 C16 C17 118.6(2) . . ?
C11 C16 C17 122.0(2) . . ?
O2 C21 C26 119.6(2) . . ?
O2 C21 C22 119.4(2) . . ?
C26 C21 C22 121.0(3) . . ?
C23 C22 C21 116.2(3) . . ?
C23 C22 C51 122.0(2) . . ?
C21 C22 C51 121.5(2) . . ?
C33 C31 C34 107.0(2) . . ?
C33 C31 C32 109.0(3) . . ?
C34 C31 C32 108.2(3) . . ?
C33 C31 C12 113.4(2) . . ?
C34 C31 C12 111.6(2) . . ?
C32 C31 C12 107.5(2) . . ?
O1 C11 C16 120.2(2) . . ?
O1 C11 C12 118.9(2) . . ?
C16 C11 C12 121.0(2) . . ?
C23 C24 C25 117.4(3) . . ?
C23 C24 C61 122.5(2) . . ?
C25 C24 C61 120.0(3) . . ?
N1 C27 C26 117.5(2) . . ?
N1 C27 H27A 107.9 . . ?
C26 C27 H27A 107.9 . . ?
N1 C27 H27B 107.9 . . ?
C26 C27 H27B 107.9 . . ?
H27A C27 H27B 107.2 . . ?
C24 C23 C22 124.1(3) . . ?
C24 C23 H23 118.0 . . ?
C22 C23 H23 118.0 . . ?
C26 C25 C24 121.0(3) . . ?
C26 C25 H25 119.5 . . ?
C24 C25 H25 119.5 . . ?
N2 C2 C1 111.6(2) . . ?
N2 C2 H2A 109.3 . . ?
C1 C2 H2A 109.3 . . ?
N2 C2 H2B 109.3 . . ?
C1 C2 H2B 109.3 . . ?
H2A C2 H2B 108.0 . . ?
N1 C17 C16 116.3(2) . . ?
N1 C17 H17A 108.2 . . ?
C16 C17 H17A 108.2 . . ?
N1 C17 H17B 108.2 . . ?
C16 C17 H17B 108.2 . . ?
H17A C17 H17B 107.4 . . ?
C15 C14 C13 117.1(3) . . ?
C15 C14 C41 122.7(3) . . ?
C13 C14 C41 120.2(2) . . ?
C13 C12 C11 116.8(3) . . ?
C13 C12 C31 121.6(2) . . ?
C11 C12 C31 121.3(2) . . ?
C12 C13 C14 124.0(3) . . ?
C12 C13 H13 118.0 . . ?
C14 C13 H13 118.0 . . ?
C63 C61 C64 109.1(3) . . ?
C63 C61 C62 107.1(4) . . ?
C64 C61 C62 108.9(4) . . ?
C63 C61 C24 110.0(3) . . ?
C64 C61 C24 112.5(3) . . ?
C62 C61 C24 109.0(3) . . ?
C16 C15 C14 121.8(3) . . ?
C16 C15 H15 119.1 . . ?
C14 C15 H15 119.1 . . ?
N1 C1 C2 109.0(2) . . ?
N1 C1 C5 116.5(2) . . ?
C2 C1 C5 111.9(2) . . ?
N1 C1 H1 106.3 . . ?
C2 C1 H1 106.3 . . ?
C5 C1 H1 106.3 . . ?
N2 C3 H3A 109.5 . . ?
N2 C3 H3B 109.5 . . ?
H3A C3 H3B 109.5 . . ?
N2 C3 H3C 109.5 . . ?
H3A C3 H3C 109.5 . . ?
H3B C3 H3C 109.5 . . ?
C54 C51 C22 111.9(2) . . ?
C54 C51 C52 108.0(2) . . ?
C22 C51 C52 106.8(2) . . ?
C54 C51 C53 107.1(2) . . ?
C22 C51 C53 113.9(2) . . ?
C52 C51 C53 108.9(3) . . ?
C31 C32 H32A 109.5 . . ?
C31 C32 H32B 109.5 . . ?
H32A C32 H32B 109.5 . . ?
C31 C32 H32C 109.5 . . ?
H32A C32 H32C 109.5 . . ?
H32B C32 H32C 109.5 . . ?
C51 C54 H54A 109.5 . . ?
C51 C54 H54B 109.5 . . ?
H54A C54 H54B 109.5 . . ?
C51 C54 H54C 109.5 . . ?
H54A C54 H54C 109.5 . . ?
H54B C54 H54C 109.5 . . ?
C51 C53 H53A 109.5 . . ?
C51 C53 H53B 109.5 . . ?
H53A C53 H53B 109.5 . . ?
C51 C53 H53C 109.5 . . ?
H53A C53 H53C 109.5 . . ?
H53B C53 H53C 109.5 . . ?
C14 C41 C44 112.7(2) . . ?
C14 C41 C43 110.2(2) . . ?
C44 C41 C43 108.6(3) . . ?
C14 C41 C42 108.7(3) . . ?
C44 C41 C42 108.0(3) . . ?
C43 C41 C42 108.6(3) . . ?
N2 C4 H4A 109.5 . . ?
N2 C4 H4B 109.5 . . ?
H4A C4 H4B 109.5 . . ?
N2 C4 H4C 109.5 . . ?
H4A C4 H4C 109.5 . . ?
H4B C4 H4C 109.5 . . ?
C51 C52 H52A 109.5 . . ?
C51 C52 H52B 109.5 . . ?
H52A C52 H52B 109.5 . . ?
C51 C52 H52C 109.5 . . ?
H52A C52 H52C 109.5 . . ?
H52B C52 H52C 109.5 . . ?
C31 C34 H34A 109.5 . . ?
C31 C34 H34B 109.5 . . ?
H34A C34 H34B 109.5 . . ?
C31 C34 H34C 109.5 . . ?
H34A C34 H34C 109.5 . . ?
H34B C34 H34C 109.5 . . ?
C31 C33 H33A 109.5 . . ?
C31 C33 H33B 109.5 . . ?
H33A C33 H33B 109.5 . . ?
C31 C33 H33C 109.5 . . ?
H33A C33 H33C 109.5 . . ?
H33B C33 H33C 109.5 . . ?
C1 C5 H5A 109.5 . . ?
C1 C5 H5B 109.5 . . ?
H5A C5 H5B 109.5 . . ?
C1 C5 H5C 109.5 . . ?
H5A C5 H5C 109.5 . . ?
H5B C5 H5C 109.5 . . ?
C41 C43 H43A 109.5 . . ?
C41 C43 H43B 109.5 . . ?
H43A C43 H43B 109.5 . . ?
C41 C43 H43C 109.5 . . ?
H43A C43 H43C 109.5 . . ?
H43B C43 H43C 109.5 . . ?
C41 C44 H44A 109.5 . . ?
C41 C44 H44B 109.5 . . ?
H44A C44 H44B 109.5 . . ?
C41 C44 H44C 109.5 . . ?
H44A C44 H44C 109.5 . . ?
H44B C44 H44C 109.5 . . ?
C61 C64 H64A 109.5 . . ?
C61 C64 H64B 109.5 . . ?
H64A C64 H64B 109.5 . . ?
C61 C64 H64C 109.5 . . ?
H64A C64 H64C 109.5 . . ?
H64B C64 H64C 109.5 . . ?
C41 C42 H42A 109.5 . . ?
C41 C42 H42B 109.5 . . ?
H42A C42 H42B 109.5 . . ?
C41 C42 H42C 109.5 . . ?
H42A C42 H42C 109.5 . . ?
H42B C42 H42C 109.5 . . ?
C61 C63 H63A 109.5 . . ?
C61 C63 H63B 109.5 . . ?
H63A C63 H63B 109.5 . . ?
C61 C63 H63C 109.5 . . ?
H63A C63 H63C 109.5 . . ?
H63B C63 H63C 109.5 . . ?
C61 C62 H62A 109.5 . . ?
C61 C62 H62B 109.5 . . ?
H62A C62 H62B 109.5 . . ?
C61 C62 H62C 109.5 . . ?
H62A C62 H62C 109.5 . . ?
H62B C62 H62C 109.5 . . ?

loop_
_geom_bond_atom_site_label_1
_geom_bond_atom_site_label_2
_geom_bond_distance
_geom_bond_site_symmetry_2
_geom_bond_publ_flag
V1 O3 1.5893(18) . ?
V1 O2 1.8276(17) . ?
V1 O1 1.8293(18) . ?
V1 N2 2.218(2) . ?
V1 Cl1 2.3436(8) . ?
V1 N1 2.380(2) . ?
O1 C11 1.335(3) . ?
O2 C21 1.341(3) . ?
N1 C1 1.490(3) . ?
N1 C27 1.491(3) . ?
N1 C17 1.495(3) . ?
N2 C3 1.476(4) . ?
N2 C2 1.477(3) . ?
N2 C4 1.495(3) . ?
C26 C25 1.385(4) . ?
C26 C21 1.395(4) . ?
C26 C27 1.519(3) . ?
C16 C15 1.389(4) . ?
C16 C11 1.401(4) . ?
C16 C17 1.507(4) . ?
C21 C22 1.412(4) . ?
C22 C23 1.396(4) . ?
C22 C51 1.537(4) . ?
C31 C33 1.524(4) . ?
C31 C34 1.533(4) . ?
C31 C32 1.534(4) . ?
C31 C12 1.551(4) . ?
C11 C12 1.414(4) . ?
C24 C23 1.384(4) . ?
C24 C25 1.399(4) . ?
C24 C61 1.539(4) . ?
C27 H27A 0.9700 . ?
C27 H27B 0.9700 . ?
C23 H23 0.9300 . ?
C25 H25 0.9300 . ?
C2 C1 1.515(4) . ?
C2 H2A 0.9700 . ?
C2 H2B 0.9700 . ?
C17 H17A 0.9700 . ?
C17 H17B 0.9700 . ?
C14 C15 1.392(4) . ?
C14 C13 1.396(4) . ?
C14 C41 1.523(4) . ?
C12 C13 1.386(4) . ?
C13 H13 0.9300 . ?
C61 C63 1.501(4) . ?
C61 C64 1.502(5) . ?
C61 C62 1.508(5) . ?
C15 H15 0.9300 . ?
C1 C5 1.518(4) . ?
C1 H1 0.9800 . ?
C3 H3A 0.9600 . ?
C3 H3B 0.9600 . ?
C3 H3C 0.9600 . ?
C51 C54 1.524(4) . ?
C51 C52 1.540(4) . ?
C51 C53 1.548(4) . ?
C32 H32A 0.9600 . ?
C32 H32B 0.9600 . ?
C32 H32C 0.9600 . ?
C54 H54A 0.9600 . ?
C54 H54B 0.9600 . ?
C54 H54C 0.9600 . ?
C53 H53A 0.9600 . ?
C53 H53B 0.9600 . ?
C53 H53C 0.9600 . ?
C41 C44 1.525(4) . ?
C41 C43 1.535(5) . ?
C41 C42 1.547(5) . ?
C4 H4A 0.9600 . ?
C4 H4B 0.9600 . ?
C4 H4C 0.9600 . ?
C52 H52A 0.9600 . ?
C52 H52B 0.9600 . ?
C52 H52C 0.9600 . ?
C34 H34A 0.9600 . ?
C34 H34B 0.9600 . ?
C34 H34C 0.9600 . ?
C33 H33A 0.9600 . ?
C33 H33B 0.9600 . ?
C33 H33C 0.9600 . ?
C5 H5A 0.9600 . ?
C5 H5B 0.9600 . ?
C5 H5C 0.9600 . ?
C43 H43A 0.9600 . ?
C43 H43B 0.9600 . ?
C43 H43C 0.9600 . ?
C44 H44A 0.9600 . ?
C44 H44B 0.9600 . ?
C44 H44C 0.9600 . ?
C64 H64A 0.9600 . ?
C64 H64B 0.9600 . ?
C64 H64C 0.9600 . ?
C42 H42A 0.9600 . ?
C42 H42B 0.9600 . ?
C42 H42C 0.9600 . ?
C63 H63A 0.9600 . ?
C63 H63B 0.9600 . ?
C63 H63C 0.9600 . ?
C62 H62A 0.9600 . ?
C62 H62B 0.9600 . ?
C62 H62C 0.9600 . ?

loop_
_geom_torsion_atom_site_label_1
_geom_torsion_atom_site_label_2
_geom_torsion_atom_site_label_3
_geom_torsion_atom_site_label_4
_geom_torsion
_geom_torsion_site_symmetry_1
_geom_torsion_site_symmetry_2
_geom_torsion_site_symmetry_3
_geom_torsion_site_symmetry_4
_geom_torsion_publ_flag
O3 V1 O1 C11 -178.8(3) . . . . ?
O2 V1 O1 C11 7.9(6) . . . . ?
N2 V1 O1 C11 92.0(3) . . . . ?
Cl1 V1 O1 C11 -75.3(3) . . . . ?
N1 V1 O1 C11 15.5(3) . . . . ?
O3 V1 O2 C21 -153.1(3) . . . . ?
O1 V1 O2 C21 20.2(5) . . . . ?
N2 V1 O2 C21 -64.1(3) . . . . ?
Cl1 V1 O2 C21 103.2(3) . . . . ?
N1 V1 O2 C21 12.6(3) . . . . ?
O3 V1 N1 C1 -6.1(4) . . . . ?
O2 V1 N1 C1 -100.86(16) . . . . ?
O1 V1 N1 C1 80.87(16) . . . . ?
N2 V1 N1 C1 -11.06(15) . . . . ?
Cl1 V1 N1 C1 169.09(15) . . . . ?
O3 V1 N1 C27 119.1(4) . . . . ?
O2 V1 N1 C27 24.35(16) . . . . ?
O1 V1 N1 C27 -153.92(16) . . . . ?
N2 V1 N1 C27 114.15(16) . . . . ?
Cl1 V1 N1 C27 -65.70(15) . . . . ?
O3 V1 N1 C17 -126.0(4) . . . . ?
O2 V1 N1 C17 139.28(17) . . . . ?
O1 V1 N1 C17 -38.98(16) . . . . ?
N2 V1 N1 C17 -130.92(17) . . . . ?
Cl1 V1 N1 C17 49.24(16) . . . . ?
O3 V1 N2 C3 -72.81(18) . . . . ?
O2 V1 N2 C3 -169.62(18) . . . . ?
O1 V1 N2 C3 23.44(18) . . . . ?
Cl1 V1 N2 C3 106.7(3) . . . . ?
N1 V1 N2 C3 105.98(18) . . . . ?
O3 V1 N2 C2 163.82(17) . . . . ?
O2 V1 N2 C2 67.01(17) . . . . ?
O1 V1 N2 C2 -99.93(17) . . . . ?
Cl1 V1 N2 C2 -16.7(4) . . . . ?
N1 V1 N2 C2 -17.39(16) . . . . ?
O3 V1 N2 C4 45.17(19) . . . . ?
O2 V1 N2 C4 -51.64(19) . . . . ?
O1 V1 N2 C4 141.42(19) . . . . ?
Cl1 V1 N2 C4 -135.3(3) . . . . ?
N1 V1 N2 C4 -136.04(19) . . . . ?
V1 O2 C21 C26 -19.9(4) . . . . ?
V1 O2 C21 C22 159.3(2) . . . . ?
C25 C26 C21 O2 171.7(2) . . . . ?
C27 C26 C21 O2 -14.6(4) . . . . ?
C25 C26 C21 C22 -7.5(4) . . . . ?
C27 C26 C21 C22 166.2(2) . . . . ?
O2 C21 C22 C23 -171.3(2) . . . . ?
C26 C21 C22 C23 7.8(4) . . . . ?
O2 C21 C22 C51 14.5(4) . . . . ?
C26 C21 C22 C51 -166.3(2) . . . . ?
V1 O1 C11 C16 -2.5(4) . . . . ?
V1 O1 C11 C12 177.4(2) . . . . ?
C15 C16 C11 O1 -175.5(2) . . . . ?
C17 C16 C11 O1 10.8(4) . . . . ?
C15 C16 C11 C12 4.6(4) . . . . ?
C17 C16 C11 C12 -169.1(3) . . . . ?
C1 N1 C27 C26 66.3(3) . . . . ?
C17 N1 C27 C26 -173.4(2) . . . . ?
V1 N1 C27 C26 -55.7(3) . . . . ?
C25 C26 C27 N1 -131.4(3) . . . . ?
C21 C26 C27 N1 55.0(3) . . . . ?
C25 C24 C23 C22 -3.0(4) . . . . ?
C61 C24 C23 C22 179.5(3) . . . . ?
C21 C22 C23 C24 -2.6(4) . . . . ?
C51 C22 C23 C24 171.5(3) . . . . ?
C21 C26 C25 C24 1.5(4) . . . . ?
C27 C26 C25 C24 -172.1(2) . . . . ?
C23 C24 C25 C26 3.6(4) . . . . ?
C61 C24 C25 C26 -178.9(3) . . . . ?
C3 N2 C2 C1 -79.3(3) . . . . ?
C4 N2 C2 C1 165.7(2) . . . . ?
V1 N2 C2 C1 44.7(3) . . . . ?
C1 N1 C17 C16 -60.0(3) . . . . ?
C27 N1 C17 C16 177.1(2) . . . . ?
V1 N1 C17 C16 58.9(3) . . . . ?
C15 C16 C17 N1 140.1(3) . . . . ?
C11 C16 C17 N1 -46.0(4) . . . . ?
O1 C11 C12 C13 175.6(2) . . . . ?
C16 C11 C12 C13 -4.5(4) . . . . ?
O1 C11 C12 C31 -10.9(4) . . . . ?
C16 C11 C12 C31 169.0(3) . . . . ?
C33 C31 C12 C13 -128.5(3) . . . . ?
C34 C31 C12 C13 -7.6(4) . . . . ?
C32 C31 C12 C13 110.9(3) . . . . ?
C33 C31 C12 C11 58.3(4) . . . . ?
C34 C31 C12 C11 179.3(3) . . . . ?
C32 C31 C12 C11 -62.2(3) . . . . ?
C11 C12 C13 C14 1.9(4) . . . . ?
C31 C12 C13 C14 -171.6(3) . . . . ?
C15 C14 C13 C12 0.6(5) . . . . ?
C41 C14 C13 C12 178.4(3) . . . . ?
C23 C24 C61 C63 119.0(3) . . . . ?
C25 C24 C61 C63 -58.4(4) . . . . ?
C23 C24 C61 C64 -2.9(5) . . . . ?
C25 C24 C61 C64 179.7(4) . . . . ?
C23 C24 C61 C62 -123.8(4) . . . . ?
C25 C24 C61 C62 58.8(4) . . . . ?
C11 C16 C15 C14 -2.0(4) . . . . ?
C17 C16 C15 C14 172.0(3) . . . . ?
C13 C14 C15 C16 -0.5(5) . . . . ?
C41 C14 C15 C16 -178.3(3) . . . . ?
C27 N1 C1 C2 -86.2(3) . . . . ?
C17 N1 C1 C2 156.3(2) . . . . ?
V1 N1 C1 C2 36.8(2) . . . . ?
C27 N1 C1 C5 41.5(3) . . . . ?
C17 N1 C1 C5 -76.0(3) . . . . ?
V1 N1 C1 C5 164.5(2) . . . . ?
N2 C2 C1 N1 -55.4(3) . . . . ?
N2 C2 C1 C5 174.4(2) . . . . ?
C23 C22 C51 C54 4.5(4) . . . . ?
C21 C22 C51 C54 178.3(3) . . . . ?
C23 C22 C51 C52 -113.5(3) . . . . ?
C21 C22 C51 C52 60.3(3) . . . . ?
C23 C22 C51 C53 126.2(3) . . . . ?
C21 C22 C51 C53 -60.0(3) . . . . ?
C15 C14 C41 C44 -3.3(5) . . . . ?
C13 C14 C41 C44 179.0(3) . . . . ?
C15 C14 C41 C43 -124.8(3) . . . . ?
C13 C14 C41 C43 57.5(4) . . . . ?
C15 C14 C41 C42 116.4(3) . . . . ?
C13 C14 C41 C42 -61.4(4) . . . . ?
